data_7033974
loop_
_publ_author_name
'Azhdari Tehrani, Alireza'
'Morsali, Ali'
'Kubicki, Maciej'

_publ_section_title
;
 The role of weak hydrogen and halogen bonding interactions in the
 assembly of a series of Hg(ii) coordination polymers.
;
_journal_issue 12
_journal_name_full 'Dalton transactions (Cambridge, England : 2003)'
_journal_page_first 5703
_journal_page_last 5712
_journal_paper_doi 10.1039/c4dt03638g
_journal_volume 44
_journal_year 2015
_chemical_formula_moiety 'C12 H9 Br Hg I2 N2'
_chemical_formula_sum 'C12 H9 Br Hg I2 N2'
_chemical_formula_weight 715.51
_chemical_name_systematic
;
 ?
;
_space_group_crystal_system orthorhombic
_space_group_IT_number 33
_space_group_name_Hall 'P 2c -2n'
_space_group_name_H-M_alt 'P n a 21'
_symmetry_space_group_name_Hall 'P 2c -2n'
_symmetry_space_group_name_H-M 'P n a 21'
_atom_sites_solution_hydrogens geom
_audit_creation_method SHELXL-2013
_audit_update_record
;
2015-01-29 deposited with the CCDC.
2015-02-10 downloaded from the CCDC.
;
_cell_angle_alpha 90
_cell_angle_beta 90
_cell_angle_gamma 90
_cell_formula_units_Z 4
_cell_length_a 16.3554(7)
_cell_length_b 22.6143(7)
_cell_length_c 4.2385(2)
_cell_measurement_reflns_used 1724
_cell_measurement_temperature 100(1)
_cell_measurement_theta_max 27.3970
_cell_measurement_theta_min 4.1390
_cell_volume 1567.68(11)
_computing_cell_refinement 'CrysAlis Pro (Agilent Technologies (2011))'
_computing_data_collection 'CrysAlis Pro (Agilent Technologies (2011))'
_computing_data_reduction 'CrysAlis Pro (Agilent Technologies (2011))'
_computing_molecular_graphics 'Mercury (MacRae et al., 2009)'
_computing_publication_material 'SHELXL-2013 (Sheldrick, 2013)'
_computing_structure_refinement 'SHELXL-2013 (Sheldrick, 2013)'
_computing_structure_solution 'SIR92 (Altomare et al., 1993)'
_diffrn_ambient_temperature 100(1)
_diffrn_detector_area_resol_mean 16.1544
_diffrn_measured_fraction_theta_full 0.997
_diffrn_measured_fraction_theta_max 0.859
_diffrn_measurement_device_type 'Xcalibur, Eos'
_diffrn_measurement_method \w-scan
_diffrn_radiation_monochromator graphite
_diffrn_radiation_source 'Enhance (Mo) X-ray Source'
_diffrn_radiation_type 'Mo K\a'
_diffrn_radiation_wavelength 0.7107
_diffrn_reflns_av_R_equivalents 0.0356
_diffrn_reflns_av_unetI/netI 0.0622
_diffrn_reflns_Laue_measured_fraction_full 0.997
_diffrn_reflns_Laue_measured_fraction_max 0.859
_diffrn_reflns_limit_h_max 21
_diffrn_reflns_limit_h_min -21
_diffrn_reflns_limit_k_max 23
_diffrn_reflns_limit_k_min -27
_diffrn_reflns_limit_l_max 5
_diffrn_reflns_limit_l_min -3
_diffrn_reflns_number 4914
_diffrn_reflns_point_group_measured_fraction_full 0.764
_diffrn_reflns_point_group_measured_fraction_max 0.630
_diffrn_reflns_theta_full 25.000
_diffrn_reflns_theta_max 28.255
_diffrn_reflns_theta_min 2.975
_exptl_absorpt_coefficient_mu 16.290
_exptl_absorpt_correction_T_max 1.00000
_exptl_absorpt_correction_T_min 0.44488
_exptl_absorpt_correction_type multi-scan
_exptl_absorpt_process_details
;
CrysAlisPro, Agilent Technologies,
Version 1.171.36.32 (release 02-08-2013 CrysAlis171 .NET)
(compiled Aug  2 2013,16:46:58)
Empirical absorption correction using spherical harmonics,
 implemented in SCALE3 ABSPACK scaling algorithm.
;
_exptl_crystal_colour colourless
_exptl_crystal_density_diffrn 3.032
_exptl_crystal_description prism
_exptl_crystal_F_000 1264
_exptl_crystal_size_max 0.35
_exptl_crystal_size_mid 0.07
_exptl_crystal_size_min 0.07
_refine_diff_density_max 1.414
_refine_diff_density_min -1.374
_refine_diff_density_rms 0.229
_refine_ls_abs_structure_details
;
 Classical Flack method preferred over Parsons because s.u. lower.
;
_refine_ls_abs_structure_Flack 0.013(9)
_refine_ls_extinction_method none
_refine_ls_goodness_of_fit_ref 0.940
_refine_ls_hydrogen_treatment constr
_refine_ls_matrix_type full
_refine_ls_number_parameters 163
_refine_ls_number_reflns 2459
_refine_ls_number_restraints 13
_refine_ls_restrained_S_all 0.938
_refine_ls_R_factor_all 0.0354
_refine_ls_R_factor_gt 0.0296
_refine_ls_shift/su_max 0.000
_refine_ls_shift/su_mean 0.000
_refine_ls_structure_factor_coef Fsqd
_refine_ls_weighting_details 'w=1/[\s^2^(Fo^2^)+(0.0100P)^2^] where P=(Fo^2^+2Fc^2^)/3'
_refine_ls_weighting_scheme calc
_refine_ls_wR_factor_gt 0.0454
_refine_ls_wR_factor_ref 0.0487
_reflns_Friedel_coverage 0.297
_reflns_Friedel_fraction_full 0.450
_reflns_Friedel_fraction_max 0.332
_reflns_number_gt 2229
_reflns_number_total 2459
_reflns_threshold_expression 'I > 2\s(I)'
_cod_data_source_file c4dt03638g2.cif
_cod_data_source_block 7
_cod_depositor_comments 'Adding full bibliography for 7033968--7033975.cif.'
_cod_database_code 7033974
_shelx_space_group_comment
;
The symmetry employed for this shelxl refinement is uniquely defined
by the following loop, which should always be used as a source of
symmetry information in preference to the above space-group names.
They are only intended as comments.
;
_shelxl_version_number 2013-4

loop_
_space_group_symop_operation_xyz
'x, y, z'
'-x, -y, z+1/2'
'-x+1/2, y+1/2, z+1/2'
'x+1/2, -y+1/2, z'

loop_
_atom_site_label
_atom_site_type_symbol
_atom_site_fract_x
_atom_site_fract_y
_atom_site_fract_z
_atom_site_U_iso_or_equiv
_atom_site_adp_type
_atom_site_occupancy
_atom_site_site_symmetry_order
_atom_site_calc_flag
_atom_site_refinement_flags_posn
_atom_site_refinement_flags_adp
N1 N 0.5441(5) -0.2096(4) 0.046(2) 0.020(2) Uani 1 1 d . .
Hg1 Hg 0.48129(3) -0.11223(2) 0.06229(13) 0.02002(12) Uani 1 1 d . .
I1 I 0.34252(5) -0.13486(3) 0.35774(19) 0.02342(19) Uani 1 1 d . .
I2 I 0.57907(4) -0.05967(3) -0.35242(16) 0.01706(17) Uani 1 1 d . .
C2 C 0.6134(7) -0.2200(5) -0.100(3) 0.021(3) Uani 1 1 d . .
H2 H 0.6430 -0.1870 -0.1792 0.025 Uiso 1 1 calc R U
C3 C 0.6467(7) -0.2762(5) -0.148(3) 0.023(3) Uani 1 1 d . .
H3 H 0.6958 -0.2812 -0.2642 0.027 Uiso 1 1 calc R U
C4 C 0.6059(7) -0.3248(5) -0.019(2) 0.020(3) Uani 1 1 d . .
C5 C 0.5325(7) -0.3131(5) 0.138(3) 0.022(3) Uani 1 1 d . .
H5 H 0.5014 -0.3448 0.2223 0.026 Uiso 1 1 calc R U
C6 C 0.5048(7) -0.2559(5) 0.171(3) 0.021(3) Uani 1 1 d . .
H6 H 0.4560 -0.2491 0.2873 0.025 Uiso 1 1 calc R U
C7 C 0.6358(7) -0.3858(5) -0.067(3) 0.021(3) Uani 1 1 d . .
H7 H 0.6824 -0.3921 -0.1971 0.026 Uiso 1 1 calc R U
N8 N 0.6026(5) -0.4285(4) 0.055(2) 0.022(2) Uani 1 1 d . .
C9 C 0.6318(7) -0.4871(5) 0.004(3) 0.020(3) Uani 1 1 d . .
C10 C 0.6997(6) -0.5017(5) -0.186(3) 0.019(3) Uani 1 1 d . .
H10 H 0.7305 -0.4712 -0.2841 0.023 Uiso 1 1 calc R U
C11 C 0.7216(7) -0.5600(5) -0.231(3) 0.019(3) Uani 1 1 d . U
H11 H 0.7666 -0.5704 -0.3617 0.023 Uiso 1 1 calc R U
C12 C 0.6752(7) -0.6033(5) -0.077(3) 0.020(3) Uani 1 1 d . .
Br12 Br 0.70418(7) -0.68430(5) -0.1492(3) 0.0257(3) Uani 1 1 d . .
C13 C 0.6093(6) -0.5909(5) 0.110(3) 0.022(3) Uani 1 1 d . U
H13 H 0.5795 -0.6214 0.2134 0.026 Uiso 1 1 calc R U
C14 C 0.5881(7) -0.5319(5) 0.143(3) 0.022(3) Uani 1 1 d . .
H14 H 0.5415 -0.5221 0.2669 0.027 Uiso 1 1 calc R U

loop_
_atom_site_aniso_label
_atom_site_aniso_U_11
_atom_site_aniso_U_22
_atom_site_aniso_U_33
_atom_site_aniso_U_23
_atom_site_aniso_U_13
_atom_site_aniso_U_12
N1 0.019(5) 0.021(5) 0.020(5) -0.001(5) 0.013(6) -0.004(5)
Hg1 0.0191(2) 0.0189(2) 0.0220(2) -0.0004(2) 0.0063(3) -0.0004(2)
I1 0.0185(4) 0.0277(4) 0.0240(4) -0.0015(4) 0.0079(4) -0.0022(4)
I2 0.0168(4) 0.0179(4) 0.0165(4) 0.0015(3) 0.0009(4) -0.0013(4)
C2 0.020(6) 0.019(7) 0.024(7) 0.012(6) -0.001(7) -0.007(6)
C3 0.019(6) 0.017(6) 0.031(7) -0.005(7) 0.013(7) 0.001(6)
C4 0.017(6) 0.022(6) 0.020(7) 0.006(5) -0.001(6) 0.002(6)
C5 0.024(6) 0.014(6) 0.028(8) 0.005(5) -0.007(7) -0.007(6)
C6 0.013(6) 0.015(6) 0.034(8) 0.010(5) -0.002(6) -0.002(6)
C7 0.018(7) 0.022(7) 0.024(7) -0.002(5) 0.008(6) 0.006(6)
N8 0.023(5) 0.019(5) 0.023(5) 0.006(5) 0.005(6) -0.008(5)
C9 0.022(6) 0.015(6) 0.021(7) 0.003(5) -0.005(6) 0.009(6)
C10 0.011(6) 0.013(6) 0.033(7) 0.000(6) 0.000(6) 0.000(5)
C11 0.010(5) 0.020(6) 0.028(6) 0.000(5) -0.001(5) 0.006(5)
C12 0.016(6) 0.012(6) 0.031(7) 0.000(5) -0.006(6) 0.000(6)
Br12 0.0262(7) 0.0167(6) 0.0344(7) -0.0027(6) -0.0083(7) 0.0043(6)
C13 0.017(5) 0.025(6) 0.023(6) 0.002(5) -0.014(6) -0.003(5)
C14 0.010(5) 0.029(7) 0.028(7) -0.002(6) -0.003(7) -0.001(6)

loop_
_atom_type_symbol
_atom_type_description
_atom_type_scat_dispersion_real
_atom_type_scat_dispersion_imag
_atom_type_scat_source
C C 0.0033 0.0016 'International Tables Vol C Tables 4.2.6.8 and 6.1.1.4'
H H 0.0000 0.0000 'International Tables Vol C Tables 4.2.6.8 and 6.1.1.4'
N N 0.0061 0.0033 'International Tables Vol C Tables 4.2.6.8 and 6.1.1.4'
Br Br -0.2901 2.4595 'International Tables Vol C Tables 4.2.6.8 and 6.1.1.4'
I I -0.4742 1.8119 'International Tables Vol C Tables 4.2.6.8 and 6.1.1.4'
Hg Hg -2.3894 9.2266 'International Tables Vol C Tables 4.2.6.8 and 6.1.1.4'

loop_
_geom_angle_atom_site_label_1
_geom_angle_atom_site_label_2
_geom_angle_atom_site_label_3
_geom_angle
_geom_angle_site_symmetry_3
C2 N1 C6 117.5(10) .
C2 N1 Hg1 122.7(8) .
C6 N1 Hg1 119.6(7) .
N1 Hg1 I1 101.6(2) .
N1 Hg1 I2 97.6(2) .
I1 Hg1 I2 156.52(3) .
N1 Hg1 I2 98.5(2) 1_556
I1 Hg1 I2 97.74(3) 1_556
I2 Hg1 I2 92.65(2) 1_556
Hg1 I2 Hg1 92.65(2) 1_554
N1 C2 C3 124.6(11) .
C4 C3 C2 118.3(11) .
C3 C4 C5 116.5(11) .
C3 C4 C7 121.6(10) .
C5 C4 C7 121.8(11) .
C6 C5 C4 120.6(11) .
N1 C6 C5 122.4(11) .
N8 C7 C4 122.2(11) .
C7 N8 C9 121.5(10) .
C14 C9 C10 118.9(10) .
C14 C9 N8 116.6(10) .
C10 C9 N8 124.5(10) .
C11 C10 C9 120.4(11) .
C10 C11 C12 117.6(11) .
C13 C12 C11 123.7(11) .
C13 C12 Br12 118.9(9) .
C11 C12 Br12 117.4(8) .
C12 C13 C14 116.9(11) .
C9 C14 C13 122.4(11) .

loop_
_geom_bond_atom_site_label_1
_geom_bond_atom_site_label_2
_geom_bond_distance
_geom_bond_site_symmetry_2
N1 C2 1.313(13) .
N1 C6 1.338(13) .
N1 Hg1 2.431(9) .
Hg1 I1 2.6422(9) .
Hg1 I2 2.6570(8) .
Hg1 I2 3.1819(9) 1_556
I2 Hg1 3.1818(9) 1_554
C2 C3 1.396(14) .
C3 C4 1.396(15) .
C4 C5 1.399(15) .
C4 C7 1.478(15) .
C5 C6 1.377(15) .
C7 N8 1.221(13) .
N8 C9 1.425(13) .
C9 C14 1.373(15) .
C9 C10 1.413(14) .
C10 C11 1.380(14) .
C11 C12 1.399(14) .
C12 C13 1.370(15) .
C12 Br12 1.916(11) .
C13 C14 1.386(14) .

loop_
_geom_torsion_atom_site_label_1
_geom_torsion_atom_site_label_2
_geom_torsion_atom_site_label_3
_geom_torsion_atom_site_label_4
_geom_torsion
C6 N1 C2 C3 3.4(18)
Hg1 N1 C2 C3 -172.0(9)
N1 C2 C3 C4 -3.1(19)
C2 C3 C4 C5 2.4(17)
C2 C3 C4 C7 178.1(11)
C3 C4 C5 C6 -2.3(16)
C7 C4 C5 C6 -178.1(11)
C2 N1 C6 C5 -3.2(17)
Hg1 N1 C6 C5 172.3(9)
C4 C5 C6 N1 2.8(18)
C3 C4 C7 N8 176.9(12)
C5 C4 C7 N8 -7.6(18)
C4 C7 N8 C9 179.5(10)
C7 N8 C9 C14 -177.7(11)
C7 N8 C9 C10 -0.3(18)
C14 C9 C10 C11 -0.1(17)
N8 C9 C10 C11 -177.4(11)
C9 C10 C11 C12 -1.1(17)
C10 C11 C12 C13 0.8(18)
C10 C11 C12 Br12 178.5(9)
C11 C12 C13 C14 0.7(17)
Br12 C12 C13 C14 -176.9(9)
C10 C9 C14 C13 1.7(18)
N8 C9 C14 C13 179.3(11)
C12 C13 C14 C9 -2.0(18)
